data_7240154
loop_
_publ_author_name
'Han, Ye-Min'
'Li, Ning-Fang'
'Yu, Yan-Zhao'
'Cao, Jia-Peng'
'Yang, Mu-Xiu'
'Hong, Ya-Lin'
'Kang, Run-Kun'
'Yuan, Peng'
'Xu, Yan'

_publ_section_title
;
 Synthesis, crystal structures and magnetic properties of two
 heterometallic {Ln8Cr4} (Ln = Gd3+ and Tb3+) complexes with
 one-dimensional wave chain structure
;
_journal_issue 19
_journal_name_full 'RSC Advances'
_journal_page_first 11365
_journal_page_last 11370
_journal_paper_doi 10.1039/D0RA01524E
_journal_volume 10
_journal_year 2020
_chemical_formula_sum 'C108 H124 Cr4 Gd8 N18 O71'
_chemical_formula_weight 4276.24
_space_group_crystal_system triclinic
_space_group_IT_number 2
_space_group_name_Hall '-P 1'
_space_group_name_H-M_alt 'P -1'
_atom_sites_solution_hydrogens mixed
_audit_creation_method SHELXL-2018/3
_audit_update_record
;
2020-01-16 deposited with the CCDC.	2020-03-11 downloaded from the CCDC.
;
_cell_angle_alpha 86.750(17)
_cell_angle_beta 80.221(16)
_cell_angle_gamma 88.827(16)
_cell_formula_units_Z 1
_cell_length_a 13.96(2)
_cell_length_b 14.47(2)
_cell_length_c 21.07(3)
_cell_measurement_reflns_used 8804
_cell_measurement_temperature 296(2)
_cell_measurement_theta_max 26.38
_cell_measurement_theta_min 2.20
_cell_volume 4187(10)
_computing_cell_refinement 'SAINT (Bruker, 2005)'
_computing_data_collection 'APEX2 (Bruker, 2005)'
_computing_data_reduction SAINT
_computing_molecular_graphics SHELXTL
_computing_publication_material SHELXTL
_computing_structure_refinement 'SHELXL-2018/3 (Sheldrick, 2018)'
_computing_structure_solution 'SHELXL-2018/3 (Sheldrick, 2018)'
_diffrn_ambient_temperature 296(2)
_diffrn_measured_fraction_theta_full 0.969
_diffrn_measured_fraction_theta_max 0.969
_diffrn_measurement_device_type 'Bruker Apex2 CCD'
_diffrn_measurement_method '\w scans'
_diffrn_radiation_type MoK\a
_diffrn_radiation_wavelength 0.71073
_diffrn_reflns_av_R_equivalents 0.0320
_diffrn_reflns_av_unetI/netI 0.0517
_diffrn_reflns_Laue_measured_fraction_full 0.969
_diffrn_reflns_Laue_measured_fraction_max 0.969
_diffrn_reflns_limit_h_max 16
_diffrn_reflns_limit_h_min -16
_diffrn_reflns_limit_k_max 17
_diffrn_reflns_limit_k_min -17
_diffrn_reflns_limit_l_max 24
_diffrn_reflns_limit_l_min -21
_diffrn_reflns_number 28873
_diffrn_reflns_point_group_measured_fraction_full 0.969
_diffrn_reflns_point_group_measured_fraction_max 0.969
_diffrn_reflns_theta_full 25.099
_diffrn_reflns_theta_max 25.099
_diffrn_reflns_theta_min 0.982
_exptl_absorpt_coefficient_mu 3.458
_exptl_absorpt_correction_T_max 0.702
_exptl_absorpt_correction_T_min 0.625
_exptl_absorpt_correction_type multi-scan
_exptl_absorpt_process_details '(SADABS; Sheldrick, 2003)'
_exptl_crystal_colour magenta
_exptl_crystal_density_diffrn 1.697
_exptl_crystal_description block
_exptl_crystal_F_000 2074
_exptl_crystal_size_max 0.150
_exptl_crystal_size_mid 0.120
_exptl_crystal_size_min 0.110
_refine_diff_density_max 1.445
_refine_diff_density_min -0.719
_refine_diff_density_rms 0.133
_refine_ls_extinction_method none
_refine_ls_goodness_of_fit_ref 1.061
_refine_ls_hydrogen_treatment constr
_refine_ls_matrix_type full
_refine_ls_number_parameters 955
_refine_ls_number_reflns 14457
_refine_ls_number_restraints 95
_refine_ls_restrained_S_all 1.097
_refine_ls_R_factor_all 0.0436
_refine_ls_R_factor_gt 0.0346
_refine_ls_shift/su_max 0.001
_refine_ls_shift/su_mean 0.000
_refine_ls_structure_factor_coef Fsqd
_refine_ls_weighting_details 'w=1/[\s^2^(Fo^2^)+(0.0509P)^2^+1.2043P] where P=(Fo^2^+2Fc^2^)/3'
_refine_ls_weighting_scheme calc
_refine_ls_wR_factor_gt 0.0931
_refine_ls_wR_factor_ref 0.1007
_reflns_Friedel_coverage 0.000
_reflns_number_gt 11973
_reflns_number_total 14457
_reflns_threshold_expression 'I > 2\s(I)'
_cod_data_source_file d0ra01524e2.cif
_cod_data_source_block cch-10_sq
_cod_depositor_comments 'Adding full bibliography for 7240154--7240155.cif.'
_cod_original_cell_volume 4185(10)
_cod_database_code 7240154
_shelx_shelxl_version_number 2018/3
_shelx_space_group_comment
;
The symmetry employed for this shelxl refinement is uniquely defined
by the following loop, which should always be used as a source of
symmetry information in preference to the above space-group names.
They are only intended as comments.
;
_shelx_estimated_absorpt_t_min 0.625
_shelx_estimated_absorpt_t_max 0.702

loop_
_space_group_symop_operation_xyz
'x, y, z'
'-x, -y, -z'

loop_
_atom_site_label
_atom_site_type_symbol
_atom_site_fract_x
_atom_site_fract_y
_atom_site_fract_z
_atom_site_U_iso_or_equiv
_atom_site_adp_type
_atom_site_occupancy
_atom_site_site_symmetry_order
_atom_site_calc_flag
_atom_site_refinement_flags_posn
_atom_site_refinement_flags_adp
_atom_site_refinement_flags_occupancy
_atom_site_disorder_assembly
_atom_site_disorder_group
Gd1 Gd 0.88153(2) 0.10177(2) -0.38924(2) 0.02043(8) Uani 1 1 d . . . . .
Gd2 Gd 0.35813(2) 0.63461(2) -0.05310(2) 0.02006(8) Uani 1 1 d . . . . .
Gd3 Gd 0.80353(2) -0.06971(2) -0.51873(2) 0.02235(8) Uani 1 1 d . . . . .
Gd4 Gd 0.37238(2) 0.35449(2) -0.03867(2) 0.02439(8) Uani 1 1 d . U . . .
Cr1 Cr 0.56310(6) 0.49961(6) -0.06450(4) 0.01764(19) Uani 1 1 d . . . . .
Cr2 Cr 1.00846(6) -0.08112(6) -0.45428(4) 0.01784(19) Uani 1 1 d . . . . .
O1 O 0.5046(2) 0.4083(2) 0.00492(17) 0.0185(8) Uani 1 1 d . . . . .
O2 O 0.4401(3) 0.4949(3) -0.10143(17) 0.0226(9) Uani 1 1 d . . . . .
H2C H 0.447763 0.493317 -0.148459 0.027 Uiso 1 1 calc R U . . .
O3 O 0.3772(3) 0.5988(3) 0.12503(19) 0.0292(9) Uani 1 1 d . . . . .
O4 O 0.6772(2) 0.5031(2) -0.02073(17) 0.0213(8) Uani 1 1 d . . . . .
H4C H 0.658913 0.504024 0.018332 0.032 Uiso 1 1 calc R U . . .
O5 O 0.3811(3) 0.4027(3) 0.13415(19) 0.0324(10) Uani 1 1 d . . . . .
O6 O 1.0253(3) 0.0554(2) -0.45826(17) 0.0180(8) Uani 1 1 d . . . . .
O7 O 1.1493(3) -0.0914(2) -0.49759(17) 0.0208(8) Uani 1 1 d . . . . .
H7A H 1.160826 -0.050786 -0.526492 0.031 Uiso 1 1 calc R U . . .
O8 O 0.9904(3) -0.2222(3) -0.4512(2) 0.0294(10) Uani 1 1 d . . . . .
O9 O 1.0498(3) -0.0985(3) -0.36716(19) 0.0314(10) Uani 1 1 d . . . . .
O10 O 0.8681(3) -0.0594(2) -0.41635(17) 0.0214(8) Uani 1 1 d . . . . .
O11 O 1.0026(3) -0.2061(3) -0.6380(2) 0.0410(11) Uani 1 1 d . . . . .
O12 O 0.9576(3) 0.0115(3) -0.30899(19) 0.0352(10) Uani 1 1 d . . . . .
O13 O 0.7115(3) 0.0601(3) -0.3588(2) 0.0368(11) Uani 1 1 d . . . . .
O14 O 0.3031(3) 0.6923(3) 0.05597(18) 0.0276(9) Uani 1 1 d . . . . .
O15 O 0.2284(3) 0.5624(3) -0.0924(2) 0.0406(11) Uani 1 1 d . . . . .
O16 O 0.5483(3) 0.2252(3) 0.0596(2) 0.0367(11) Uani 1 1 d . . . . .
O17 O 0.8451(3) -0.2251(3) -0.4839(2) 0.0414(12) Uani 1 1 d . . . . .
O18 O 0.6655(3) -0.0192(3) -0.4388(2) 0.0413(12) Uani 1 1 d D . . . .
O19 O 0.8495(3) -0.1423(3) -0.6206(2) 0.0431(12) Uani 1 1 d D . . . .
O20 O 0.2204(3) 0.4072(3) -0.0705(2) 0.0405(11) Uani 1 1 d . . . . .
O21 O 0.4729(4) 0.2147(3) -0.0275(2) 0.0471(13) Uani 1 1 d . . . . .
O22 O 0.4128(4) 0.3065(3) -0.1531(2) 0.0498(13) Uani 1 1 d D U . . .
O23 O 0.3095(3) 0.3057(3) 0.0732(2) 0.0446(12) Uani 1 1 d . . . . .
N1 N 0.1978(4) 0.8269(4) 0.2778(3) 0.0406(14) Uani 1 1 d . . . . .
O24 O 0.3012(4) 0.2207(4) -0.0910(3) 0.0604(15) Uani 1 1 d . U . . .
C31 C 0.6594(4) 0.0007(4) -0.3797(3) 0.0301(14) Uani 1 1 d . . . . .
C32 C 0.3243(4) 0.6682(4) 0.1118(3) 0.0269(14) Uani 1 1 d . . . . .
C33 C 0.2801(4) 0.7256(4) 0.1689(3) 0.0284(14) Uani 1 1 d . . . . .
C34 C 0.9156(5) -0.2634(4) -0.4625(3) 0.0342(16) Uani 1 1 d . . . . .
C36 C 1.0594(5) -0.0943(5) -0.2558(3) 0.0395(17) Uani 1 1 d . . . . .
C37 C 0.1842(4) 0.4852(5) -0.0829(3) 0.0290(14) Uani 1 1 d . . . . .
C38 C 1.0191(5) -0.0552(4) -0.3160(3) 0.0313(15) Uani 1 1 d . . . . .
C40 C 0.1582(5) 0.8292(5) 0.2239(3) 0.0445(18) Uani 1 1 d . . . . .
H40A H 0.101786 0.864239 0.222918 0.053 Uiso 1 1 calc R U . . .
N4 N -0.1283(4) 0.4969(5) -0.0852(3) 0.0483(16) Uani 1 1 d . . . . .
C46 C -0.0805(4) 0.4166(5) -0.0765(4) 0.053(2) Uani 1 1 d D . . . .
H46A H -0.116753 0.362587 -0.069936 0.064 Uiso 1 1 calc R U . . .
C43 C 0.0190(4) 0.4085(5) -0.0766(4) 0.0469(19) Uani 1 1 d D . . . .
H43A H 0.048116 0.351172 -0.069773 0.056 Uiso 1 1 calc R U . . .
C35 C 0.0739(4) 0.4896(4) -0.0873(3) 0.0308(14) Uani 1 1 d D . . . .
C47 C 0.0270(4) 0.5738(4) -0.0980(4) 0.0461(19) Uani 1 1 d D . . . .
H47A H 0.061854 0.628538 -0.105695 0.055 Uiso 1 1 calc R U . . .
C55 C -0.0736(5) 0.5741(6) -0.0968(4) 0.058(2) Uani 1 1 d D . . . .
H55A H -0.104390 0.630261 -0.104401 0.070 Uiso 1 1 calc R U . . .
C42 C 0.5824(4) -0.0498(4) -0.3294(3) 0.0349(15) Uani 1 1 d . . . . .
C44 C 0.1979(5) 0.7811(5) 0.1685(3) 0.0488(19) Uani 1 1 d . . . . .
H44A H 0.168912 0.786805 0.131808 0.059 Uiso 1 1 calc R U . . .
C45 C 0.5313(5) 0.1879(4) 0.0095(3) 0.0364(16) Uani 1 1 d . . . . .
N6 N 0.2125(5) 0.1765(5) 0.3066(3) 0.0581(18) Uani 1 1 d . . . . .
N8 N 0.3466(7) 0.0693(6) -0.3092(4) 0.083(3) Uani 1 1 d . . . . .
C50 C 0.9117(5) -0.2033(5) -0.6421(3) 0.0379(16) Uani 1 1 d . . . . .
C51 C 0.5932(5) 0.1018(5) -0.0111(4) 0.0410(17) Uani 1 1 d . . . . .
N2 N 0.4517(5) -0.1564(5) -0.2371(3) 0.0596(19) Uani 1 1 d . . . . .
C54 C 0.9082(5) -0.3682(4) -0.4469(4) 0.0439(18) Uani 1 1 d . . . . .
N3 N 0.8930(6) -0.5617(4) -0.4201(4) 0.072(2) Uani 1 1 d . . . . .
C57 C 0.9798(6) -0.4192(5) -0.4222(4) 0.058(2) Uani 1 1 d . . . . .
H57A H 1.034755 -0.390025 -0.413969 0.069 Uiso 1 1 calc R U . . .
C58 C 0.3216(6) 0.7223(6) 0.2239(4) 0.059(2) Uani 1 1 d . . . . .
H58A H 0.376473 0.685585 0.226396 0.071 Uiso 1 1 calc R U . . .
C59 C 0.5209(5) -0.1133(5) -0.3489(4) 0.051(2) Uani 1 1 d . . . . .
H59A H 0.522096 -0.122883 -0.392338 0.061 Uiso 1 1 calc R U . . .
C60 C 0.4567(6) -0.1626(6) -0.3002(4) 0.065(3) Uani 1 1 d . . . . .
H60A H 0.414074 -0.202983 -0.313563 0.078 Uiso 1 1 calc R U . . .
C61 C 0.3560(6) 0.2398(6) -0.1462(4) 0.053(2) Uani 1 1 d D . . . .
C62 C 0.2360(6) 0.1986(5) 0.1896(4) 0.056(2) Uani 1 1 d . . . . .
H62A H 0.223373 0.177938 0.150849 0.068 Uiso 1 1 calc R U . . .
N9 N 1.1369(6) -0.1718(6) -0.1476(3) 0.084(3) Uani 1 1 d . . . . .
C64 C 0.2900(5) 0.2777(5) 0.1904(3) 0.0420(17) Uani 1 1 d D . . . .
C65 C 0.3298(5) 0.3334(5) 0.1274(3) 0.0401(17) Uani 1 1 d D . . . .
C66 C 0.5754(5) -0.0387(5) -0.2627(3) 0.050(2) Uani 1 1 d . . . . .
H66A H 0.613874 0.004238 -0.247905 0.059 Uiso 1 1 calc R U . . .
C67 C 0.8779(6) -0.2824(5) -0.6768(4) 0.053(2) Uani 1 1 d . . . . .
N5 N 0.7209(7) -0.0480(6) -0.0484(6) 0.106(3) Uani 1 1 d . . . . .
C69 C 0.5994(6) 0.0657(5) -0.0714(4) 0.058(2) Uani 1 1 d . . . . .
H69A H 0.560640 0.090025 -0.100200 0.070 Uiso 1 1 calc R U . . .
C70 C 1.1252(6) -0.1702(7) -0.2595(4) 0.066(2) Uani 1 1 d . . . . .
H70A H 1.144981 -0.197099 -0.298736 0.079 Uiso 1 1 calc R U . . .
C71 C 0.3507(6) 0.1775(5) -0.2035(4) 0.055(2) Uani 1 1 d D . . . .
C72 C 0.2808(6) 0.7743(6) 0.2759(4) 0.060(2) Uani 1 1 d . . . . .
H72A H 0.312160 0.773055 0.311523 0.072 Uiso 1 1 calc R U . . .
C73 C 0.5107(6) -0.0922(6) -0.2195(4) 0.058(2) Uani 1 1 d . . . . .
H73A H 0.507402 -0.083896 -0.175748 0.070 Uiso 1 1 calc R U . . .
C74 C 1.1604(7) -0.2049(7) -0.2052(4) 0.080(3) Uani 1 1 d . . . . .
H74A H 1.203595 -0.254854 -0.209665 0.096 Uiso 1 1 calc R U . . .
C75 C 0.3066(6) 0.3057(6) 0.2491(4) 0.060(2) Uani 1 1 d . . . . .
H75A H 0.342951 0.358143 0.251403 0.072 Uiso 1 1 calc R U . . .
C76 C 0.6502(7) 0.0587(6) 0.0307(5) 0.066(2) Uani 1 1 d . . . . .
H76A H 0.646819 0.079559 0.071965 0.079 Uiso 1 1 calc R U . . .
C77 C 0.2005(6) 0.1499(6) 0.2486(5) 0.069(3) Uani 1 1 d . . . . .
H77A H 0.166525 0.095665 0.247183 0.083 Uiso 1 1 calc R U . . .
C78 C 0.9419(7) -0.3398(5) -0.7161(4) 0.065(2) Uani 1 1 d . . . . .
H78A H 1.008229 -0.327933 -0.723232 0.077 Uiso 1 1 calc R U . . .
C79 C 0.8288(6) -0.4151(5) -0.4609(5) 0.075(3) Uani 1 1 d . . . . .
H79A H 0.781047 -0.384551 -0.480164 0.089 Uiso 1 1 calc R U . . .
C80 C 0.6645(8) -0.0081(7) -0.0886(5) 0.087(3) Uani 1 1 d . . . . .
H80A H 0.668861 -0.030202 -0.129630 0.105 Uiso 1 1 calc R U . . .
C81 C 0.7113(8) -0.0145(7) 0.0117(6) 0.092(3) Uani 1 1 d . . . . .
H81A H 0.747532 -0.042084 0.040949 0.110 Uiso 1 1 calc R U . . .
C82 C 0.4168(6) 0.1913(6) -0.2613(4) 0.070(3) Uani 1 1 d D . . . .
H82A H 0.463181 0.237414 -0.265116 0.084 Uiso 1 1 calc R U . . .
C83 C 0.2659(6) 0.2513(6) 0.3072(4) 0.067(2) Uani 1 1 d . . . . .
H83A H 0.277866 0.269813 0.346700 0.080 Uiso 1 1 calc R U . . .
C84 C 1.0338(7) -0.0595(7) -0.1950(4) 0.075(3) Uani 1 1 d . U . . .
H84A H 0.991614 -0.008979 -0.189019 0.090 Uiso 1 1 calc R U . . .
C85 C 0.8240(7) -0.5109(6) -0.4446(6) 0.090(4) Uani 1 1 d . . . . .
H85A H 0.768982 -0.541635 -0.451205 0.108 Uiso 1 1 calc R U . . .
C86 C 1.0719(8) -0.1009(8) -0.1428(4) 0.091(3) Uani 1 1 d . U . . .
H86A H 1.051128 -0.078164 -0.102234 0.110 Uiso 1 1 calc R U . . .
C87 C 0.9690(8) -0.5158(5) -0.4097(5) 0.077(3) Uani 1 1 d . . . . .
H87A H 1.018096 -0.548657 -0.393167 0.093 Uiso 1 1 calc R U . . .
C88 C 0.2853(8) 0.1072(7) -0.1975(5) 0.095(4) Uani 1 1 d . . . . .
H88A H 0.242585 0.093940 -0.159320 0.114 Uiso 1 1 calc R U . . .
C91 C 0.4130(8) 0.1352(7) -0.3140(5) 0.086(3) Uani 1 1 d D . . . .
H91A H 0.457238 0.144557 -0.352068 0.103 Uiso 1 1 calc R U . . .
C92 C 0.9078(9) -0.4137(7) -0.7443(5) 0.090(3) Uani 1 1 d . . . . .
H92A H 0.951693 -0.448684 -0.771747 0.108 Uiso 1 1 calc R U . . .
N7 N 0.8137(9) -0.4365(7) -0.7335(6) 0.125(4) Uani 1 1 d . U . . .
C94 C 0.2863(10) 0.0562(8) -0.2522(6) 0.102(4) Uani 1 1 d . . . . .
H94A H 0.241193 0.008907 -0.248959 0.123 Uiso 1 1 calc R U . . .
C95 C 0.7814(8) -0.3035(7) -0.6681(6) 0.103(4) Uani 1 1 d . U . . .
H95A H 0.736347 -0.265700 -0.643809 0.123 Uiso 1 1 calc R U . . .
C98 C 0.7490(11) -0.3810(10) -0.6950(8) 0.143(5) Uani 1 1 d . U . . .
H98A H 0.683250 -0.395373 -0.686920 0.171 Uiso 1 1 calc R U . . .
O1W O 0.7141(4) 0.0212(3) -0.5910(2) 0.0484(13) Uani 1 1 d . . . . .
H1A H 0.661677 0.033731 -0.562896 0.073 Uiso 1 1 d DR U . . .
H1B H 0.715297 -0.011629 -0.622896 0.073 Uiso 1 1 d DR U . . .
O2W O 0.6628(3) -0.1708(3) -0.5226(3) 0.0603(15) Uani 1 1 d . . . . .
H2A H 0.612624 -0.146360 -0.532960 0.090 Uiso 1 1 d DR U . . .
H2B H 0.648834 -0.213780 -0.495430 0.090 Uiso 1 1 d R U . . .
O3W O 0.8285(4) 0.2562(3) -0.4230(2) 0.0462(12) Uani 1 1 d . U . . .
H3A H 0.864566 0.262258 -0.464156 0.069 Uiso 1 1 d DR U . . .
H3B H 0.779866 0.242698 -0.448196 0.069 Uiso 1 1 d DR U . . .
O4W O 0.3800(3) 0.6852(3) -0.1663(2) 0.0423(12) Uani 1 1 d . U . . .
H4A H 0.351161 0.661860 -0.193374 0.063 Uiso 1 1 d R U . . .
H4B H 0.400191 0.737850 -0.181984 0.063 Uiso 1 1 d R U . . .
O5W O 0.2221(3) 0.7504(3) -0.0475(2) 0.0479(13) Uani 1 1 d . . . . .
H5A H 0.202131 0.772722 -0.079639 0.072 Uiso 1 1 d R U . . .
H5B H 0.209811 0.782522 -0.015959 0.072 Uiso 1 1 d R U . . .
O6W O 1.2875(3) -0.2468(3) -0.4471(3) 0.0710(19) Uani 1 1 d . . . . .
H6E H 1.287788 -0.297058 -0.465910 0.106 Uiso 1 1 d DR U . . .
H6F H 1.317998 -0.217718 -0.480120 0.106 Uiso 1 1 d DR U . . .
O7W O 0.4697(4) -0.1149(5) -0.5114(4) 0.101(2) Uani 1 1 d . . . . .
H7E H 0.456832 -0.166588 -0.520301 0.152 Uiso 1 1 d DR U . . .
H7F H 0.445962 -0.069478 -0.528001 0.152 Uiso 1 1 d R U . . .
O8W O 1.3108(7) 0.5927(6) -0.2632(4) 0.155(4) Uani 1 1 d . U . . .
H8E H 1.274487 0.585800 -0.291859 0.232 Uiso 1 1 d DR U . . .
H8F H 1.295217 0.549020 -0.235529 0.232 Uiso 1 1 d DR U . . .
O9W O 0.4635(8) 0.4542(9) -0.2409(5) 0.208(5) Uani 1 1 d . U . . .
H9E H 0.503522 0.412823 -0.231727 0.313 Uiso 1 1 d DR U . . .
H9F H 0.408671 0.428213 -0.235217 0.313 Uiso 1 1 d DR U . . .
O10W O 0.1241(8) 1.1903(9) 0.0073(8) 0.256(8) Uani 1 1 d . . . . .
H10E H 0.177756 1.218741 0.002388 0.383 Uiso 1 1 d R U . . .
H10F H 0.109716 1.178881 -0.028632 0.383 Uiso 1 1 d R U . . .
O11W O 0.5987(11) 0.3094(11) -0.4288(7) 0.119(5) Uani 0.5 1 d . U P . .
O12W O 0.0650(12) 0.8652(12) 0.0401(8) 0.119(5) Uani 0.5 1 d . U P . .
O13W O 0.6035(12) -0.3662(12) -0.5220(10) 0.132(6) Uani 0.5 1 d . U P . .

loop_
_atom_site_aniso_label
_atom_site_aniso_U_11
_atom_site_aniso_U_22
_atom_site_aniso_U_33
_atom_site_aniso_U_23
_atom_site_aniso_U_13
_atom_site_aniso_U_12
Gd1 0.02501(16) 0.01861(15) 0.01742(15) -0.00562(11) -0.00168(11) 0.00290(11)
Gd2 0.01985(15) 0.02065(15) 0.02004(15) -0.00207(11) -0.00431(11) 0.00195(11)
Gd3 0.02330(16) 0.01842(15) 0.02634(16) -0.00523(12) -0.00575(12) -0.00047(12)
Gd4 0.02434(16) 0.02064(16) 0.03057(17) -0.00544(13) -0.01004(13) -0.00081(12)
Cr1 0.0162(4) 0.0201(5) 0.0160(4) -0.0030(4) -0.0007(3) 0.0018(4)
Cr2 0.0227(5) 0.0142(4) 0.0165(4) -0.0012(3) -0.0026(4) 0.0000(4)
O1 0.0166(19) 0.020(2) 0.019(2) -0.0044(16) -0.0004(15) -0.0010(15)
O2 0.025(2) 0.028(2) 0.016(2) -0.0062(16) -0.0050(16) -0.0006(17)
O3 0.033(2) 0.031(2) 0.024(2) -0.0083(18) -0.0054(18) 0.014(2)
O4 0.020(2) 0.025(2) 0.018(2) -0.0008(16) -0.0032(16) 0.0021(16)
O5 0.031(2) 0.033(2) 0.031(2) 0.0028(19) -0.0019(19) -0.006(2)
O6 0.0216(19) 0.0150(19) 0.0182(19) -0.0036(15) -0.0044(16) 0.0004(15)
O7 0.026(2) 0.0153(19) 0.020(2) -0.0008(16) -0.0009(16) 0.0003(16)
O8 0.035(2) 0.017(2) 0.036(2) 0.0039(18) -0.0064(19) -0.0004(18)
O9 0.041(3) 0.034(2) 0.019(2) -0.0036(19) -0.0055(19) 0.009(2)
O10 0.022(2) 0.021(2) 0.019(2) -0.0015(16) 0.0011(16) 0.0018(16)
O11 0.038(3) 0.039(3) 0.050(3) -0.018(2) -0.012(2) 0.002(2)
O12 0.045(3) 0.037(3) 0.025(2) -0.012(2) -0.006(2) 0.008(2)
O13 0.033(2) 0.035(3) 0.039(3) -0.010(2) 0.004(2) -0.002(2)
O14 0.031(2) 0.032(2) 0.020(2) -0.0072(18) -0.0068(18) 0.0112(18)
O15 0.030(2) 0.044(3) 0.049(3) 0.004(2) -0.015(2) -0.010(2)
O16 0.045(3) 0.027(2) 0.039(3) -0.004(2) -0.011(2) -0.002(2)
O17 0.044(3) 0.023(2) 0.059(3) -0.003(2) -0.015(2) -0.004(2)
O18 0.031(2) 0.056(3) 0.034(3) -0.004(2) 0.003(2) -0.007(2)
O19 0.043(3) 0.047(3) 0.045(3) -0.024(2) -0.019(2) 0.009(2)
O20 0.026(2) 0.042(3) 0.060(3) -0.011(2) -0.024(2) 0.009(2)
O21 0.056(3) 0.033(3) 0.061(3) -0.015(2) -0.030(3) 0.003(2)
O22 0.059(3) 0.044(3) 0.050(2) -0.024(2) -0.011(3) -0.004(3)
O23 0.038(3) 0.044(3) 0.047(3) 0.014(2) 0.002(2) -0.004(2)
N1 0.036(3) 0.056(4) 0.029(3) -0.025(3) 0.000(3) 0.010(3)
O24 0.068(4) 0.051(3) 0.066(4) -0.025(3) -0.016(3) -0.014(3)
C31 0.027(3) 0.030(3) 0.030(4) -0.002(3) 0.003(3) 0.006(3)
C32 0.025(3) 0.028(3) 0.026(3) -0.008(3) 0.005(3) -0.003(3)
C33 0.028(3) 0.034(3) 0.023(3) -0.013(3) -0.001(3) 0.009(3)
C34 0.037(4) 0.025(3) 0.037(4) -0.005(3) 0.006(3) -0.004(3)
C36 0.052(4) 0.044(4) 0.024(3) -0.010(3) -0.009(3) 0.012(3)
C37 0.021(3) 0.041(4) 0.027(3) -0.003(3) -0.011(3) 0.007(3)
C38 0.036(4) 0.032(4) 0.026(3) 0.002(3) -0.008(3) -0.006(3)
C40 0.045(4) 0.051(5) 0.039(4) -0.024(4) -0.008(3) 0.021(4)
N4 0.024(3) 0.066(4) 0.055(4) -0.004(3) -0.007(3) -0.001(3)
C46 0.030(4) 0.052(5) 0.077(6) 0.000(4) -0.009(4) -0.012(4)
C43 0.036(4) 0.039(4) 0.067(5) -0.010(4) -0.007(4) -0.006(3)
C35 0.025(3) 0.045(4) 0.023(3) -0.002(3) -0.006(3) 0.003(3)
C47 0.029(4) 0.036(4) 0.076(6) 0.010(4) -0.022(4) 0.002(3)
C55 0.035(4) 0.055(5) 0.085(6) -0.008(4) -0.009(4) 0.008(4)
C42 0.028(3) 0.037(4) 0.038(4) 0.009(3) -0.004(3) 0.003(3)
C44 0.053(5) 0.060(5) 0.034(4) -0.021(4) -0.006(3) 0.022(4)
C45 0.039(4) 0.026(3) 0.045(4) -0.001(3) -0.010(3) -0.010(3)
N6 0.051(4) 0.060(4) 0.054(4) 0.016(4) 0.012(3) -0.006(3)
N8 0.113(7) 0.087(6) 0.064(5) -0.039(5) -0.054(5) 0.031(5)
C50 0.044(4) 0.037(4) 0.036(4) -0.019(3) -0.010(3) 0.000(3)
C51 0.040(4) 0.031(4) 0.052(5) -0.004(3) -0.007(3) 0.004(3)
N2 0.060(4) 0.062(4) 0.053(4) 0.018(3) -0.003(3) -0.019(4)
C54 0.045(4) 0.021(3) 0.062(5) -0.006(3) 0.003(4) -0.007(3)
N3 0.092(6) 0.022(3) 0.099(6) 0.012(4) -0.012(5) -0.002(4)
C57 0.078(6) 0.026(4) 0.074(6) -0.002(4) -0.028(5) -0.004(4)
C58 0.050(5) 0.087(6) 0.045(5) -0.039(4) -0.015(4) 0.042(4)
C59 0.056(5) 0.057(5) 0.039(4) 0.003(4) -0.005(4) -0.021(4)
C60 0.064(6) 0.073(6) 0.055(5) 0.005(4) 0.001(4) -0.042(5)
C61 0.050(5) 0.066(6) 0.042(5) -0.003(4) -0.003(4) 0.003(4)
C62 0.065(5) 0.051(5) 0.049(5) 0.013(4) -0.002(4) -0.016(4)
N9 0.100(6) 0.112(7) 0.044(4) 0.001(4) -0.036(4) 0.053(5)
C64 0.041(4) 0.038(4) 0.046(4) 0.011(3) -0.009(3) 0.000(3)
C65 0.039(4) 0.034(4) 0.041(4) 0.008(3) 0.007(3) 0.004(3)
C66 0.048(4) 0.065(5) 0.034(4) 0.001(4) -0.002(3) -0.017(4)
C67 0.067(5) 0.035(4) 0.068(6) -0.028(4) -0.036(4) 0.000(4)
N5 0.119(8) 0.069(6) 0.132(9) -0.019(6) -0.035(7) 0.052(6)
C69 0.065(5) 0.048(5) 0.068(6) -0.012(4) -0.031(5) 0.018(4)
C70 0.067(6) 0.092(7) 0.040(5) -0.015(5) -0.013(4) 0.022(5)
C71 0.058(5) 0.051(5) 0.063(6) -0.022(4) -0.028(4) 0.009(4)
C72 0.057(5) 0.092(7) 0.040(5) -0.033(4) -0.025(4) 0.025(5)
C73 0.057(5) 0.078(6) 0.038(4) 0.003(4) -0.007(4) -0.002(5)
C74 0.097(8) 0.096(8) 0.052(6) -0.005(5) -0.031(5) 0.049(6)
C75 0.077(6) 0.059(5) 0.039(5) -0.002(4) 0.004(4) -0.021(4)
C76 0.081(6) 0.043(5) 0.076(6) -0.006(4) -0.019(5) 0.017(5)
C77 0.071(6) 0.058(6) 0.069(6) 0.020(5) 0.009(5) -0.012(5)
C78 0.096(7) 0.044(5) 0.057(5) -0.024(4) -0.014(5) -0.012(5)
C79 0.054(5) 0.023(4) 0.152(10) 0.017(5) -0.038(6) 0.001(4)
C80 0.105(8) 0.069(7) 0.092(8) -0.037(6) -0.023(7) 0.044(6)
C81 0.109(9) 0.074(7) 0.099(9) -0.013(6) -0.040(7) 0.051(6)
C82 0.062(6) 0.082(7) 0.075(7) -0.029(5) -0.031(5) 0.001(5)
C83 0.084(7) 0.065(6) 0.045(5) 0.009(4) 0.002(4) -0.010(5)
C84 0.097(6) 0.092(6) 0.040(4) -0.006(4) -0.027(4) 0.046(5)
C85 0.082(7) 0.028(4) 0.164(11) -0.003(6) -0.029(7) -0.017(5)
C86 0.120(7) 0.123(7) 0.037(5) -0.009(5) -0.034(5) 0.041(6)
C87 0.100(8) 0.032(5) 0.108(8) 0.005(5) -0.042(6) -0.002(5)
C88 0.115(9) 0.096(8) 0.084(8) -0.024(6) -0.030(7) -0.041(7)
C91 0.078(7) 0.098(8) 0.097(8) -0.055(7) -0.043(6) 0.025(6)
C92 0.125(10) 0.062(6) 0.090(8) -0.036(6) -0.029(7) 0.000(6)
N7 0.132(7) 0.105(6) 0.158(8) -0.065(6) -0.058(6) -0.006(6)
C94 0.140(11) 0.078(8) 0.109(10) -0.037(7) -0.067(9) -0.003(7)
C95 0.085(6) 0.080(6) 0.156(8) -0.059(6) -0.043(6) 0.002(5)
C98 0.121(8) 0.139(9) 0.186(10) -0.062(8) -0.058(7) -0.023(7)
O1W 0.067(3) 0.045(3) 0.043(3) -0.019(2) -0.033(3) 0.018(3)
O2W 0.041(3) 0.040(3) 0.104(5) -0.014(3) -0.019(3) -0.007(2)
O3W 0.070(3) 0.026(2) 0.045(3) -0.007(2) -0.016(3) 0.004(2)
O4W 0.064(3) 0.039(3) 0.026(2) 0.002(2) -0.012(2) -0.013(2)
O5W 0.059(3) 0.053(3) 0.038(3) -0.013(2) -0.025(2) 0.032(3)
O6W 0.045(3) 0.026(3) 0.145(6) 0.026(3) -0.038(3) 0.012(2)
O7W 0.077(5) 0.100(6) 0.139(7) -0.006(5) -0.057(5) 0.037(4)
O8W 0.175(7) 0.159(7) 0.137(6) -0.071(6) -0.019(6) -0.061(6)
O9W 0.182(10) 0.297(13) 0.159(9) -0.066(9) -0.052(8) 0.025(9)
O10W 0.139(10) 0.199(13) 0.38(2) 0.062(13) 0.052(12) 0.050(9)
O11W 0.116(8) 0.105(8) 0.155(10) 0.007(7) -0.076(8) -0.021(7)
O12W 0.119(9) 0.136(9) 0.102(9) -0.017(7) -0.012(7) 0.016(8)
O13W 0.104(9) 0.106(9) 0.188(10) 0.000(8) -0.035(8) -0.015(7)

loop_
_atom_type_symbol
_atom_type_description
_atom_type_scat_dispersion_real
_atom_type_scat_dispersion_imag
_atom_type_scat_source
C C 0.0033 0.0016 'International Tables Vol C Tables 4.2.6.8 and 6.1.1.4'
H H 0.0000 0.0000 'International Tables Vol C Tables 4.2.6.8 and 6.1.1.4'
N N 0.0061 0.0033 'International Tables Vol C Tables 4.2.6.8 and 6.1.1.4'
O O 0.0106 0.0060 'International Tables Vol C Tables 4.2.6.8 and 6.1.1.4'
Cr Cr 0.3209 0.6236 'International Tables Vol C Tables 4.2.6.8 and 6.1.1.4'
Gd Gd -0.1653 3.9035 'International Tables Vol C Tables 4.2.6.8 and 6.1.1.4'

loop_
_geom_angle_atom_site_label_1
_geom_angle_atom_site_label_2
_geom_angle_atom_site_label_3
_geom_angle
_geom_angle_site_symmetry_1
_geom_angle_site_symmetry_3
_geom_angle_publ_flag
O6 Gd1 O11 79.02(16) . 2_754 ?
O6 Gd1 O13 140.36(14) . . ?
O11 Gd1 O13 140.55(15) 2_754 . ?
O6 Gd1 O3W 110.81(15) . . ?
O11 Gd1 O3W 74.51(18) 2_754 . ?
O13 Gd1 O3W 88.41(17) . . ?
O6 Gd1 O12 81.75(16) . . ?
O11 Gd1 O12 76.43(18) 2_754 . ?
O13 Gd1 O12 102.31(16) . . ?
O3W Gd1 O12 145.13(14) . . ?
O6 Gd1 O10 70.01(12) . . ?
O11 Gd1 O10 140.59(15) 2_754 . ?
O13 Gd1 O10 72.95(13) . . ?
O3W Gd1 O10 139.02(15) . . ?
O12 Gd1 O10 75.57(15) . . ?
O6 Gd1 O7 69.35(14) . 2_754 ?
O11 Gd1 O7 122.37(14) 2_754 2_754 ?
O13 Gd1 O7 84.48(14) . 2_754 ?
O3W Gd1 O7 73.73(14) . 2_754 ?
O12 Gd1 O7 139.64(14) . 2_754 ?
O10 Gd1 O7 68.50(12) . 2_754 ?
O6 Gd1 N1 147.67(15) . 2_665 ?
O11 Gd1 N1 72.87(18) 2_754 2_665 ?
O13 Gd1 N1 68.66(16) . 2_665 ?
O3W Gd1 N1 76.86(19) . 2_665 ?
O12 Gd1 N1 76.49(19) . 2_665 ?
O10 Gd1 N1 125.48(15) . 2_665 ?
O7 Gd1 N1 140.40(16) 2_754 2_665 ?
O6 Gd1 Cr2 35.30(8) . . ?
O11 Gd1 Cr2 106.92(15) 2_754 . ?
O13 Gd1 Cr2 109.09(12) . . ?
O3W Gd1 Cr2 139.04(13) . . ?
O12 Gd1 Cr2 68.57(13) . . ?
O10 Gd1 Cr2 36.15(10) . . ?
O7 Gd1 Cr2 71.61(10) 2_754 . ?
N1 Gd1 Cr2 143.73(13) 2_665 . ?
O6 Gd1 Cr2 34.64(9) . 2_754 ?
O11 Gd1 Cr2 96.11(13) 2_754 2_754 ?
O13 Gd1 Cr2 118.64(11) . 2_754 ?
O3W Gd1 Cr2 86.99(13) . 2_754 ?
O12 Gd1 Cr2 115.03(13) . 2_754 ?
O10 Gd1 Cr2 71.76(9) . 2_754 ?
O7 Gd1 Cr2 36.03(11) 2_754 2_754 ?
N1 Gd1 Cr2 162.33(13) 2_665 2_754 ?
Cr2 Gd1 Cr2 52.05(4) . 2_754 ?
O1 Gd2 O15 139.02(16) 2_665 . ?
O1 Gd2 O16 75.18(15) 2_665 2_665 ?
O15 Gd2 O16 144.21(15) . 2_665 ?
O1 Gd2 O4W 119.85(15) 2_665 . ?
O15 Gd2 O4W 75.85(16) . . ?
O16 Gd2 O4W 75.95(15) 2_665 . ?
O1 Gd2 O4 69.41(13) 2_665 2_665 ?
O15 Gd2 O4 76.65(15) . 2_665 ?
O16 Gd2 O4 137.90(14) 2_665 2_665 ?
O4W Gd2 O4 142.31(14) . 2_665 ?
O1 Gd2 O14 80.53(14) 2_665 . ?
O15 Gd2 O14 111.41(16) . . ?
O16 Gd2 O14 78.96(15) 2_665 . ?
O4W Gd2 O14 141.34(16) . . ?
O4 Gd2 O14 73.51(16) 2_665 . ?
O1 Gd2 O2 69.07(13) 2_665 . ?
O15 Gd2 O2 77.98(16) . . ?
O16 Gd2 O2 118.03(16) 2_665 . ?
O4W Gd2 O2 80.25(15) . . ?
O4 Gd2 O2 69.17(15) 2_665 . ?
O14 Gd2 O2 138.05(12) . . ?
O1 Gd2 O5W 141.94(14) 2_665 . ?
O15 Gd2 O5W 73.34(19) . . ?
O16 Gd2 O5W 81.08(19) 2_665 . ?
O4W Gd2 O5W 81.46(16) . . ?
O4 Gd2 O5W 114.33(16) 2_665 . ?
O14 Gd2 O5W 65.87(14) . . ?
O2 Gd2 O5W 148.96(14) . . ?
O1 Gd2 Cr1 35.36(8) 2_665 2_665 ?
O15 Gd2 Cr1 111.28(13) . 2_665 ?
O16 Gd2 Cr1 104.33(13) 2_665 2_665 ?
O4W Gd2 Cr1 147.92(12) . 2_665 ?
O4 Gd2 Cr1 35.29(9) 2_665 2_665 ?
O14 Gd2 Cr1 67.19(13) . 2_665 ?
O2 Gd2 Cr1 71.33(12) . 2_665 ?
O5W Gd2 Cr1 130.58(12) . 2_665 ?
O1 Gd2 Cr1 34.79(10) 2_665 . ?
O15 Gd2 Cr1 112.69(15) . . ?
O16 Gd2 Cr1 91.79(15) 2_665 . ?
O4W Gd2 Cr1 96.02(12) . . ?
O4 Gd2 Cr1 71.68(11) 2_665 . ?
O14 Gd2 Cr1 113.79(10) . . ?
O2 Gd2 Cr1 35.54(9) . . ?
O5W Gd2 Cr1 172.82(12) . . ?
Cr1 Gd2 Cr1 52.01(5) 2_665 . ?
O1 Gd2 Gd4 72.20(9) 2_665 . ?
O15 Gd2 Gd4 66.83(12) . . ?
O16 Gd2 Gd4 144.44(12) 2_665 . ?
O4W Gd2 Gd4 108.74(11) . . ?
O4 Gd2 Gd4 35.51(10) 2_665 . ?
O14 Gd2 Gd4 108.82(10) . . ?
O2 Gd2 Gd4 35.15(10) . . ?
O5W Gd2 Gd4 134.22(13) . . ?
Cr1 Gd2 Gd4 52.76(5) 2_665 . ?
Cr1 Gd2 Gd4 52.96(5) . . ?
O6 Gd3 O17 82.20(14) 2_754 . ?
O6 Gd3 O19 76.03(14) 2_754 . ?
O17 Gd3 O19 78.06(18) . . ?
O6 Gd3 O1W 115.42(16) 2_754 . ?
O17 Gd3 O1W 144.22(15) . . ?
O19 Gd3 O1W 76.79(18) . . ?
O6 Gd3 O18 139.01(14) 2_754 . ?
O17 Gd3 O18 106.44(17) . . ?
O19 Gd3 O18 144.65(15) . . ?
O1W Gd3 O18 81.09(19) . . ?
O6 Gd3 O2W 145.77(15) 2_754 . ?
O17 Gd3 O2W 71.97(18) . . ?
O19 Gd3 O2W 76.92(18) . . ?
O1W Gd3 O2W 77.84(19) . . ?
O18 Gd3 O2W 71.66(18) . . ?
O6 Gd3 O10 70.44(13) 2_754 . ?
O17 Gd3 O10 72.71(15) . . ?
O19 Gd3 O10 137.78(15) . . ?
O1W Gd3 O10 141.23(14) . . ?
O18 Gd3 O10 74.17(17) . . ?
O2W Gd3 O10 120.15(16) . . ?
O6 Gd3 O7 69.85(12) 2_754 2_754 ?
O17 Gd3 O7 137.50(16) . 2_754 ?
O19 Gd3 O7 122.55(14) . 2_754 ?
O1W Gd3 O7 78.05(16) . 2_754 ?
O18 Gd3 O7 78.32(14) . 2_754 ?
O2W Gd3 O7 143.85(15) . 2_754 ?
O10 Gd3 O7 68.13(12) . 2_754 ?
O6 Gd3 Cr2 35.55(11) 2_754 . ?
O17 Gd3 Cr2 66.79(11) . . ?
O19 Gd3 Cr2 103.66(13) . . ?
O1W Gd3 Cr2 144.46(12) . . ?
O18 Gd3 Cr2 110.33(15) . . ?
O2W Gd3 Cr2 137.46(14) . . ?
O10 Gd3 Cr2 36.46(8) . . ?
O7 Gd3 Cr2 71.98(9) 2_754 . ?
O6 Gd3 Cr2 34.86(10) 2_754 2_754 ?
O17 Gd3 Cr2 114.94(14) . 2_754 ?
O19 Gd3 Cr2 94.63(13) . 2_754 ?
O1W Gd3 Cr2 92.15(15) . 2_754 ?
O18 Gd3 Cr2 113.56(13) . 2_754 ?
O2W Gd3 Cr2 168.08(14) . 2_754 ?
O10 Gd3 Cr2 71.75(10) . 2_754 ?
O7 Gd3 Cr2 36.30(9) 2_754 2_754 ?
Cr2 Gd3 Cr2 52.32(7) . 2_754 ?
O1 Gd4 O20 141.34(15) . . ?
O1 Gd4 O23 83.77(16) . . ?
O20 Gd4 O23 98.35(17) . . ?
O1 Gd4 O21 76.33(16) . . ?
O20 Gd4 O21 142.26(15) . . ?
O23 Gd4 O21 80.30(17) . . ?
O1 Gd4 O2 70.13(13) . . ?
O20 Gd4 O2 84.36(16) . . ?
O23 Gd4 O2 138.62(15) . . ?
O21 Gd4 O2 121.41(17) . . ?
O1 Gd4 O4 70.25(13) . 2_665 ?
O20 Gd4 O4 73.68(14) . 2_665 ?
O23 Gd4 O4 72.44(16) . 2_665 ?
O21 Gd4 O4 138.52(15) . 2_665 ?
O2 Gd4 O4 68.79(15) . 2_665 ?
O1 Gd4 O22 115.34(15) . . ?
O20 Gd4 O22 83.84(17) . . ?
O23 Gd4 O22 146.10(17) . . ?
O21 Gd4 O22 77.86(17) . . ?
O2 Gd4 O22 75.26(16) . . ?
O4 Gd4 O22 138.92(14) 2_665 . ?
O1 Gd4 O24 146.83(16) . . ?
O20 Gd4 O24 71.59(18) . . ?
O23 Gd4 O24 96.93(19) . . ?
O21 Gd4 O24 71.17(19) . . ?
O2 Gd4 O24 122.54(18) . . ?
O4 Gd4 O24 141.63(16) 2_665 . ?
O22 Gd4 O24 51.43(17) . . ?
O1 Gd4 C61 133.98(18) . . ?
O20 Gd4 C61 76.8(2) . . ?
O23 Gd4 C61 122.4(2) . . ?
O21 Gd4 C61 72.6(2) . . ?
O2 Gd4 C61 98.6(2) . . ?
O4 Gd4 C61 148.82(18) 2_665 . ?
O22 Gd4 C61 25.11(18) . . ?
O24 Gd4 C61 26.32(19) . . ?
O1 Gd4 Cr1 35.78(9) . 2_665 ?
O20 Gd4 Cr1 109.43(12) . 2_665 ?
O23 Gd4 Cr1 68.32(15) . 2_665 ?
O21 Gd4 Cr1 105.02(13) . 2_665 ?
O2 Gd4 Cr1 71.88(13) . 2_665 ?
O4 Gd4 Cr1 35.77(10) 2_665 2_665 ?
O22 Gd4 Cr1 142.81(12) . 2_665 ?
O24 Gd4 Cr1 165.25(13) . 2_665 ?
C61 Gd4 Cr1 167.50(16) . 2_665 ?
O1 Gd4 Cr1 35.35(10) . . ?
O20 Gd4 Cr1 118.77(14) . . ?
O23 Gd4 Cr1 116.89(12) . . ?
O21 Gd4 Cr1 94.29(16) . . ?
O2 Gd4 Cr1 36.11(9) . . ?
O4 Gd4 Cr1 72.02(11) 2_665 . ?
O22 Gd4 Cr1 90.43(12) . . ?
O24 Gd4 Cr1 140.72(14) . . ?
C61 Gd4 Cr1 115.06(17) . . ?
Cr1 Gd4 Cr1 52.52(6) 2_665 . ?
O1 Gd4 Gd2 73.40(10) . . ?
O20 Gd4 Gd2 69.14(11) . . ?
O23 Gd4 Gd2 107.38(12) . . ?
O21 Gd4 Gd2 147.58(12) . . ?
O2 Gd4 Gd2 35.32(10) . . ?
O4 Gd4 Gd2 34.95(10) 2_665 . ?
O22 Gd4 Gd2 104.97(12) . . ?
O24 Gd4 Gd2 136.08(14) . . ?
C61 Gd4 Gd2 122.73(17) . . ?
Cr1 Gd4 Gd2 53.29(6) 2_665 . ?
Cr1 Gd4 Gd2 53.80(6) . . ?
O4 Cr1 O1 87.92(17) . . ?
O4 Cr1 O1 89.62(17) . 2_665 ?
O1 Cr1 O1 83.34(18) . 2_665 ?
O4 Cr1 O2 175.08(15) . . ?
O1 Cr1 O2 88.09(16) . . ?
O1 Cr1 O2 87.05(17) 2_665 . ?
O4 Cr1 O3 93.69(18) . 2_665 ?
O1 Cr1 O3 94.29(19) . 2_665 ?
O1 Cr1 O3 175.87(16) 2_665 2_665 ?
O2 Cr1 O3 89.49(17) . 2_665 ?
O4 Cr1 O5 92.85(17) . 2_665 ?
O1 Cr1 O5 177.60(16) . 2_665 ?
O1 Cr1 O5 94.38(19) 2_665 2_665 ?
O2 Cr1 O5 91.02(17) . 2_665 ?
O3 Cr1 O5 87.9(2) 2_665 2_665 ?
O4 Cr1 Cr1 88.35(15) . 2_665 ?
O1 Cr1 Cr1 41.70(12) . 2_665 ?
O1 Cr1 Cr1 41.64(11) 2_665 2_665 ?
O2 Cr1 Cr1 86.75(15) . 2_665 ?
O3 Cr1 Cr1 135.89(14) 2_665 2_665 ?
O5 Cr1 Cr1 136.02(14) 2_665 2_665 ?
O4 Cr1 Gd4 47.66(11) . 2_665 ?
O1 Cr1 Gd4 94.00(15) . 2_665 ?
O1 Cr1 Gd4 43.80(12) 2_665 2_665 ?
O2 Cr1 Gd4 129.84(12) . 2_665 ?
O3 Cr1 Gd4 140.01(14) 2_665 2_665 ?
O5 Cr1 Gd4 84.85(16) 2_665 2_665 ?
Cr1 Cr1 Gd4 64.10(8) 2_665 2_665 ?
O4 Cr1 Gd4 130.09(12) . . ?
O1 Cr1 Gd4 43.29(11) . . ?
O1 Cr1 Gd4 93.33(13) 2_665 . ?
O2 Cr1 Gd4 46.63(12) . . ?
O3 Cr1 Gd4 82.64(15) 2_665 . ?
O5 Cr1 Gd4 136.38(13) 2_665 . ?
Cr1 Cr1 Gd4 63.38(6) 2_665 . ?
Gd4 Cr1 Gd4 127.48(6) 2_665 . ?
O4 Cr1 Gd2 46.09(11) . 2_665 ?
O1 Cr1 Gd2 43.55(12) . 2_665 ?
O1 Cr1 Gd2 94.78(15) 2_665 2_665 ?
O2 Cr1 Gd2 130.61(11) . 2_665 ?
O3 Cr1 Gd2 85.76(15) 2_665 2_665 ?
O5 Cr1 Gd2 137.72(14) 2_665 2_665 ?
Cr1 Cr1 Gd2 64.59(9) 2_665 2_665 ?
Gd4 Cr1 Gd2 73.95(10) 2_665 2_665 ?
Gd4 Cr1 Gd2 84.04(8) . 2_665 ?
O4 Cr1 Gd2 131.41(13) . . ?
O1 Cr1 Gd2 93.78(13) . . ?
O1 Cr1 Gd2 42.73(11) 2_665 . ?
O2 Cr1 Gd2 46.07(12) . . ?
O3 Cr1 Gd2 134.40(12) 2_665 . ?
O5 Cr1 Gd2 84.00(14) 2_665 . ?
Cr1 Cr1 Gd2 63.40(6) 2_665 . ?
Gd4 Cr1 Gd2 83.83(8) 2_665 . ?
Gd4 Cr1 Gd2 73.25(11) . . ?
Gd2 Cr1 Gd2 127.99(5) 2_665 . ?
O6 Cr2 O6 82.92(15) . 2_754 ?
O6 Cr2 O10 87.64(15) . . ?
O6 Cr2 O10 88.82(16) 2_754 . ?
O6 Cr2 O9 93.17(16) . . ?
O6 Cr2 O9 175.44(16) 2_754 . ?
O10 Cr2 O9 93.37(18) . . ?
O6 Cr2 O7 87.78(14) . . ?
O6 Cr2 O7 87.57(17) 2_754 . ?
O10 Cr2 O7 174.49(15) . . ?
O9 Cr2 O7 89.94(18) . . ?
O6 Cr2 O8 179.30(17) . . ?
O6 Cr2 O8 96.38(16) 2_754 . ?
O10 Cr2 O8 92.26(16) . . ?
O9 Cr2 O8 87.53(17) . . ?
O7 Cr2 O8 92.28(15) . . ?
O6 Cr2 Gd3 94.39(11) . . ?
O6 Cr2 Gd3 43.70(10) 2_754 . ?
O10 Cr2 Gd3 47.30(14) . . ?
O9 Cr2 Gd3 139.42(12) . . ?
O7 Cr2 Gd3 130.13(14) . . ?
O8 Cr2 Gd3 85.04(12) . . ?
O6 Cr2 Gd1 43.72(12) . . ?
O6 Cr2 Gd1 94.66(12) 2_754 . ?
O10 Cr2 Gd1 45.90(11) . . ?
O9 Cr2 Gd1 84.04(13) . . ?
O7 Cr2 Gd1 130.31(11) . . ?
O8 Cr2 Gd1 136.37(13) . . ?
Gd3 Cr2 Gd1 74.52(7) . . ?
O6 Cr2 Gd3 42.87(11) . 2_754 ?
O6 Cr2 Gd3 93.31(11) 2_754 2_754 ?
O10 Cr2 Gd3 129.44(13) . 2_754 ?
O9 Cr2 Gd3 82.21(13) . 2_754 ?
O7 Cr2 Gd3 46.72(12) . 2_754 ?
O8 Cr2 Gd3 137.36(13) . 2_754 ?
Gd3 Cr2 Gd3 127.68(7) . 2_754 ?
Gd1 Cr2 Gd3 83.63(10) . 2_754 ?
O6 Cr2 Gd1 93.48(11) . 2_754 ?
O6 Cr2 Gd1 42.74(13) 2_754 2_754 ?
O10 Cr2 Gd1 130.66(11) . 2_754 ?
O9 Cr2 Gd1 135.67(15) . 2_754 ?
O7 Cr2 Gd1 46.66(11) . 2_754 ?
O8 Cr2 Gd1 86.05(12) . 2_754 ?
Gd3 Cr2 Gd1 83.51(9) . 2_754 ?
Gd1 Cr2 Gd1 127.95(4) . 2_754 ?
Gd3 Cr2 Gd1 73.57(4) 2_754 2_754 ?
Cr1 O1 Cr1 96.66(18) . 2_665 ?
Cr1 O1 Gd4 101.36(17) . . ?
Cr1 O1 Gd4 100.41(17) 2_665 . ?
Cr1 O1 Gd2 101.10(16) . 2_665 ?
Cr1 O1 Gd2 102.47(17) 2_665 2_665 ?
Gd4 O1 Gd2 145.60(17) . 2_665 ?
Cr1 O2 Gd4 97.27(16) . . ?
Cr1 O2 Gd2 98.39(15) . . ?
Gd4 O2 Gd2 109.53(17) . . ?
Cr1 O2 H2C 116.3 . . ?
Gd4 O2 H2C 116.3 . . ?
Gd2 O2 H2C 116.3 . . ?
C32 O3 Cr1 127.3(4) . 2_665 ?
Cr1 O4 Gd2 98.62(15) . 2_665 ?
Cr1 O4 Gd4 96.58(15) . 2_665 ?
Gd2 O4 Gd4 109.54(17) 2_665 2_665 ?
Cr1 O4 H4C 109.5 . . ?
Gd2 O4 H4C 54.9 2_665 . ?
Gd4 O4 H4C 55.1 2_665 . ?
C65 O5 Cr1 127.1(4) . 2_665 ?
Cr2 O6 Cr2 97.08(15) . 2_754 ?
Cr2 O6 Gd3 102.27(15) . 2_754 ?
Cr2 O6 Gd3 100.75(15) 2_754 2_754 ?
Cr2 O6 Gd1 100.99(14) . . ?
Cr2 O6 Gd1 102.62(17) 2_754 . ?
Gd3 O6 Gd1 144.47(16) 2_754 . ?
Cr2 O7 Gd3 96.97(14) . 2_754 ?
Cr2 O7 Gd1 97.31(16) . 2_754 ?
Gd3 O7 Gd1 109.48(13) 2_754 2_754 ?
Cr2 O7 H7A 109.5 . . ?
Gd3 O7 H7A 55.6 2_754 . ?
Gd1 O7 H7A 54.5 2_754 . ?
C34 O8 Cr2 125.8(4) . . ?
C38 O9 Cr2 128.4(4) . . ?
Cr2 O10 Gd1 97.95(14) . . ?
Cr2 O10 Gd3 96.24(16) . . ?
Gd1 O10 Gd3 111.57(14) . . ?
C50 O11 Gd1 136.4(4) . 2_754 ?
C38 O12 Gd1 130.1(4) . . ?
C31 O13 Gd1 132.4(4) . . ?
C32 O14 Gd2 132.7(4) . . ?
C37 O15 Gd2 137.0(4) . . ?
C45 O16 Gd2 122.0(4) . 2_665 ?
C34 O17 Gd3 136.0(4) . . ?
C31 O18 Gd3 131.8(4) . . ?
C50 O19 Gd3 135.3(4) . . ?
C37 O20 Gd4 134.6(4) . . ?
C45 O21 Gd4 134.8(4) . . ?
C61 O22 Gd4 96.1(4) . . ?
C65 O23 Gd4 131.1(4) . . ?
C40 N1 C72 115.2(6) . . ?
C40 N1 Gd1 125.8(4) . 2_665 ?
C72 N1 Gd1 118.7(4) . 2_665 ?
C61 O24 Gd4 92.0(4) . . ?
O13 C31 O18 125.4(5) . . ?
O13 C31 C42 116.9(6) . . ?
O18 C31 C42 117.7(6) . . ?
O3 C32 O14 126.3(5) . . ?
O3 C32 C33 116.0(5) . . ?
O14 C32 C33 117.7(5) . . ?
C58 C33 C44 117.3(6) . . ?
C58 C33 C32 119.9(6) . . ?
C44 C33 C32 122.8(6) . . ?
O17 C34 O8 125.5(6) . . ?
O17 C34 C54 116.3(6) . . ?
O8 C34 C54 118.1(6) . . ?
C84 C36 C70 115.4(7) . . ?
C84 C36 C38 123.6(7) . . ?
C70 C36 C38 121.0(6) . . ?
O20 C37 O15 126.9(6) . . ?
O20 C37 C35 117.5(5) . . ?
O15 C37 C35 115.6(5) . . ?
O12 C38 O9 128.0(6) . . ?
O12 C38 C36 117.9(6) . . ?
O9 C38 C36 114.0(6) . . ?
N1 C40 C44 123.4(7) . . ?
N1 C40 H40A 118.3 . . ?
C44 C40 H40A 118.3 . . ?
C46 N4 C55 116.5(6) . . ?
N4 C46 C43 124.8(7) . . ?
N4 C46 H46A 117.6 . . ?
C43 C46 H46A 117.6 . . ?
C46 C43 C35 117.7(6) . . ?
C46 C43 H43A 121.1 . . ?
C35 C43 H43A 121.1 . . ?
C47 C35 C43 118.9(6) . . ?
C47 C35 C37 121.3(5) . . ?
C43 C35 C37 119.7(5) . . ?
C35 C47 C55 118.7(6) . . ?
C35 C47 H47A 120.7 . . ?
C55 C47 H47A 120.7 . . ?
N4 C55 C47 123.4(7) . . ?
N4 C55 H55A 118.3 . . ?
C47 C55 H55A 118.3 . . ?
C59 C42 C66 117.8(6) . . ?
C59 C42 C31 120.0(6) . . ?
C66 C42 C31 122.1(6) . . ?
C33 C44 C40 120.0(7) . . ?
C33 C44 H44A 120.0 . . ?
C40 C44 H44A 120.0 . . ?
O21 C45 O16 128.3(6) . . ?
O21 C45 C51 115.3(6) . . ?
O16 C45 C51 116.4(6) . . ?
C83 N6 C77 116.6(7) . . ?
C91 N8 C94 117.7(8) . . ?
O19 C50 O11 127.1(6) . . ?
O19 C50 C67 118.3(6) . . ?
O11 C50 C67 114.6(6) . . ?
C69 C51 C76 116.7(7) . . ?
C69 C51 C45 123.2(7) . . ?
C76 C51 C45 120.0(7) . . ?
C60 N2 C73 115.3(6) . . ?
C57 C54 C79 118.2(6) . . ?
C57 C54 C34 122.6(6) . . ?
C79 C54 C34 119.1(7) . . ?
C87 N3 C85 116.0(7) . . ?
C54 C57 C87 119.8(8) . . ?
C54 C57 H57A 120.1 . . ?
C87 C57 H57A 120.1 . . ?
C33 C58 C72 119.7(7) . . ?
C33 C58 H58A 120.1 . . ?
C72 C58 H58A 120.1 . . ?
C42 C59 C60 117.4(7) . . ?
C42 C59 H59A 121.3 . . ?
C60 C59 H59A 121.3 . . ?
N2 C60 C59 125.9(7) . . ?
N2 C60 H60A 117.0 . . ?
C59 C60 H60A 117.0 . . ?
O22 C61 O24 120.5(7) . . ?
O22 C61 C71 120.4(7) . . ?
O24 C61 C71 119.1(7) . . ?
O22 C61 Gd4 58.7(4) . . ?
O24 C61 Gd4 61.7(4) . . ?
C71 C61 Gd4 178.1(5) . . ?
C64 C62 C77 118.8(8) . . ?
C64 C62 H62A 120.6 . . ?
C77 C62 H62A 120.6 . . ?
C74 N9 C86 116.0(7) . . ?
C75 C64 C62 118.4(7) . . ?
C75 C64 C65 120.8(6) . . ?
C62 C64 C65 120.8(7) . . ?
O5 C65 O23 126.7(6) . . ?
O5 C65 C64 114.8(6) . . ?
O23 C65 C64 118.5(6) . . ?
C73 C66 C42 119.4(7) . . ?
C73 C66 H66A 120.3 . . ?
C42 C66 H66A 120.3 . . ?
C95 C67 C78 116.7(7) . . ?
C95 C67 C50 120.0(8) . . ?
C78 C67 C50 123.2(7) . . ?
C80 N5 C81 116.7(8) . . ?
C51 C69 C80 119.8(8) . . ?
C51 C69 H69A 120.1 . . ?
C80 C69 H69A 120.1 . . ?
C74 C70 C36 120.5(8) . . ?
C74 C70 H70A 119.8 . . ?
C36 C70 H70A 119.8 . . ?
C88 C71 C82 119.3(8) . . ?
C88 C71 C61 121.0(8) . . ?
C82 C71 C61 119.6(7) . . ?
N1 C72 C58 124.3(7) . . ?
N1 C72 H72A 117.8 . . ?
C58 C72 H72A 117.8 . . ?
N2 C73 C66 124.0(7) . . ?
N2 C73 H73A 118.0 . . ?
C66 C73 H73A 118.0 . . ?
N9 C74 C70 124.3(9) . . ?
N9 C74 H74A 117.8 . . ?
C70 C74 H74A 117.8 . . ?
C64 C75 C83 118.6(7) . . ?
C64 C75 H75A 120.7 . . ?
C83 C75 H75A 120.7 . . ?
C81 C76 C51 121.0(9) . . ?
C81 C76 H76A 119.5 . . ?
C51 C76 H76A 119.5 . . ?
N6 C77 C62 124.5(8) . . ?
N6 C77 H77A 117.8 . . ?
C62 C77 H77A 117.8 . . ?
C92 C78 C67 121.0(9) . . ?
C92 C78 H78A 119.5 . . ?
C67 C78 H78A 119.5 . . ?
C54 C79 C85 117.1(8) . . ?
C54 C79 H79A 121.4 . . ?
C85 C79 H79A 121.4 . . ?
N5 C80 C69 123.0(9) . . ?
N5 C80 H80A 118.5 . . ?
C69 C80 H80A 118.5 . . ?
N5 C81 C76 122.7(9) . . ?
N5 C81 H81A 118.7 . . ?
C76 C81 H81A 118.7 . . ?
C71 C82 C91 120.3(9) . . ?
C71 C82 H82A 119.8 . . ?
C91 C82 H82A 119.8 . . ?
N6 C83 C75 123.1(8) . . ?
N6 C83 H83A 118.5 . . ?
C75 C83 H83A 118.5 . . ?
C36 C84 C86 119.7(8) . . ?
C36 C84 H84A 120.1 . . ?
C86 C84 H84A 120.1 . . ?
N3 C85 C79 125.3(8) . . ?
N3 C85 H85A 117.4 . . ?
C79 C85 H85A 117.4 . . ?
N9 C86 C84 124.0(9) . . ?
N9 C86 H86A 118.0 . . ?
C84 C86 H86A 118.0 . . ?
N3 C87 C57 123.4(9) . . ?
N3 C87 H87A 118.3 . . ?
C57 C87 H87A 118.3 . . ?
C71 C88 C94 116.3(11) . . ?
C71 C88 H88A 121.9 . . ?
C94 C88 H88A 121.9 . . ?
N8 C91 C82 120.3(10) . . ?
N8 C91 H91A 119.8 . . ?
C82 C91 H91A 119.8 . . ?
N7 C92 C78 122.1(10) . . ?
N7 C92 H92A 118.9 . . ?
C78 C92 H92A 118.9 . . ?
C92 N7 C98 118.0(10) . . ?
N8 C94 C88 126.0(11) . . ?
N8 C94 H94A 117.0 . . ?
C88 C94 H94A 117.0 . . ?
C67 C95 C98 121.3(11) . . ?
C67 C95 H95A 119.4 . . ?
C98 C95 H95A 119.4 . . ?
N7 C98 C95 120.7(12) . . ?
N7 C98 H98A 119.6 . . ?
C95 C98 H98A 119.6 . . ?
Gd3 O1W H1A 98.4 . . ?
Gd3 O1W H1B 104.6 . . ?
H1A O1W H1B 125.0 . . ?
Gd3 O2W H2A 118.2 . . ?
Gd3 O2W H2B 120.6 . . ?
H2A O2W H2B 110.6 . . ?
Gd1 O3W H3A 100.1 . . ?
Gd1 O3W H3B 102.4 . . ?
H3A O3W H3B 79.6 . . ?
Gd2 O4W H4A 123.9 . . ?
Gd2 O4W H4B 125.5 . . ?
H4A O4W H4B 107.4 . . ?
Gd2 O5W H5A 123.0 . . ?
Gd2 O5W H5B 119.2 . . ?
H5A O5W H5B 113.8 . . ?
H6E O6W H6F 93.6 . . ?
H7E O7W H7F 120.3 . . ?
H8E O8W H8F 104.5 . . ?
H9E O9W H9F 105.9 . . ?
H10E O10W H10F 110.8 . . ?

loop_
_geom_bond_atom_site_label_1
_geom_bond_atom_site_label_2
_geom_bond_distance
_geom_bond_site_symmetry_2
_geom_bond_publ_flag
Gd1 O6 2.378(4) . ?
Gd1 O11 2.395(5) 2_754 ?
Gd1 O13 2.429(5) . ?
Gd1 O3W 2.445(5) . ?
Gd1 O12 2.448(5) . ?
Gd1 O10 2.449(5) . ?
Gd1 O7 2.507(5) 2_754 ?
Gd1 N1 2.674(6) 2_665 ?
Gd1 Cr2 3.378(3) . ?
Gd1 Cr2 3.419(4) 2_754 ?
Gd2 O1 2.372(4) 2_665 ?
Gd2 O15 2.396(5) . ?
Gd2 O16 2.418(5) 2_665 ?
Gd2 O4W 2.425(5) . ?
Gd2 O4 2.461(4) 2_665 ?
Gd2 O14 2.482(5) . ?
Gd2 O2 2.484(5) . ?
Gd2 O5W 2.498(5) . ?
Gd2 Cr1 3.378(3) 2_665 ?
Gd2 Cr1 3.412(4) . ?
Gd2 Gd4 4.049(6) . ?
Gd3 O6 2.367(5) 2_754 ?
Gd3 O17 2.414(5) . ?
Gd3 O19 2.426(5) . ?
Gd3 O1W 2.441(5) . ?
Gd3 O18 2.462(5) . ?
Gd3 O2W 2.487(5) . ?
Gd3 O10 2.488(5) . ?
Gd3 O7 2.493(5) 2_754 ?
Gd3 Cr2 3.365(4) . ?
Gd3 Cr2 3.399(4) 2_754 ?
Gd4 O1 2.361(4) . ?
Gd4 O20 2.427(5) . ?
Gd4 O23 2.442(5) . ?
Gd4 O21 2.461(5) . ?
Gd4 O2 2.473(4) . ?
Gd4 O4 2.496(5) 2_665 ?
Gd4 O22 2.514(6) . ?
Gd4 O24 2.577(5) . ?
Gd4 C61 2.924(8) . ?
Gd4 Cr1 3.354(3) 2_665 ?
Gd4 Cr1 3.375(4) . ?
Cr1 O4 1.974(4) . ?
Cr1 O1 1.992(4) . ?
Cr1 O1 1.994(4) 2_665 ?
Cr1 O2 2.005(4) . ?
Cr1 O3 2.036(4) 2_665 ?
Cr1 O5 2.044(4) 2_665 ?
Cr1 Cr1 2.977(4) 2_665 ?
Cr2 O6 1.988(4) . ?
Cr2 O6 1.992(4) 2_754 ?
Cr2 O10 2.012(4) . ?
Cr2 O9 2.016(5) . ?
Cr2 O7 2.028(4) . ?
Cr2 O8 2.057(5) . ?
O2 H2C 0.9800 . ?
O3 C32 1.279(7) . ?
O4 H4C 0.8200 . ?
O5 C65 1.272(8) . ?
O7 H7A 0.8200 . ?
O8 C34 1.276(7) . ?
O9 C38 1.282(7) . ?
O11 C50 1.286(8) . ?
O12 C38 1.277(8) . ?
O13 C31 1.279(7) . ?
O14 C32 1.288(7) . ?
O15 C37 1.276(7) . ?
O16 C45 1.272(8) . ?
O17 C34 1.258(8) . ?
O18 C31 1.283(7) . ?
O19 C50 1.272(8) . ?
O20 C37 1.259(7) . ?
O21 C45 1.261(8) . ?
O22 C61 1.248(9) . ?
O23 C65 1.307(8) . ?
N1 C40 1.343(9) . ?
N1 C72 1.369(9) . ?
O24 C61 1.298(9) . ?
C31 C42 1.539(8) . ?
C32 C33 1.537(8) . ?
C33 C58 1.379(9) . ?
C33 C44 1.387(9) . ?
C34 C54 1.535(9) . ?
C36 C84 1.389(10) . ?
C36 C70 1.414(11) . ?
C36 C38 1.548(9) . ?
C37 C35 1.557(8) . ?
C40 C44 1.419(9) . ?
C40 H40A 0.9300 . ?
N4 C46 1.347(9) . ?
N4 C55 1.353(9) . ?
C46 C43 1.392(7) . ?
C46 H46A 0.9300 . ?
C43 C35 1.401(7) . ?
C43 H43A 0.9300 . ?
C35 C47 1.396(7) . ?
C47 C55 1.400(7) . ?
C47 H47A 0.9300 . ?
C55 H55A 0.9300 . ?
C42 C59 1.395(9) . ?
C42 C66 1.409(9) . ?
C44 H44A 0.9300 . ?
C45 C51 1.542(9) . ?
N6 C83 1.328(10) . ?
N6 C77 1.339(11) . ?
N8 C91 1.331(13) . ?
N8 C94 1.351(15) . ?
C50 C67 1.517(9) . ?
C51 C69 1.389(10) . ?
C51 C76 1.397(11) . ?
N2 C60 1.328(10) . ?
N2 C73 1.360(10) . ?
C54 C57 1.383(10) . ?
C54 C79 1.392(10) . ?
N3 C87 1.319(11) . ?
N3 C85 1.353(12) . ?
C57 C87 1.413(10) . ?
C57 H57A 0.9300 . ?
C58 C72 1.398(10) . ?
C58 H58A 0.9300 . ?
C59 C60 1.411(10) . ?
C59 H59A 0.9300 . ?
C60 H60A 0.9300 . ?
C61 C71 1.560(10) . ?
C62 C64 1.384(10) . ?
C62 C77 1.413(10) . ?
C62 H62A 0.9300 . ?
N9 C74 1.316(11) . ?
N9 C86 1.352(12) . ?
C64 C75 1.381(10) . ?
C64 C65 1.539(8) . ?
C66 C73 1.382(10) . ?
C66 H66A 0.9300 . ?
C67 C95 1.366(12) . ?
C67 C78 1.403(11) . ?
N5 C80 1.350(13) . ?
N5 C81 1.366(13) . ?
C69 C80 1.410(11) . ?
C69 H69A 0.9300 . ?
C70 C74 1.386(11) . ?
C70 H70A 0.9300 . ?
C71 C88 1.367(12) . ?
C71 C82 1.403(8) . ?
C72 H72A 0.9300 . ?
C73 H73A 0.9300 . ?
C74 H74A 0.9300 . ?
C75 C83 1.454(10) . ?
C75 H75A 0.9300 . ?
C76 C81 1.380(12) . ?
C76 H76A 0.9300 . ?
C77 H77A 0.9300 . ?
C78 C92 1.383(11) . ?
C78 H78A 0.9300 . ?
C79 C85 1.408(11) . ?
C79 H79A 0.9300 . ?
C80 H80A 0.9300 . ?
C81 H81A 0.9300 . ?
C82 C91 1.420(8) . ?
C82 H82A 0.9300 . ?
C83 H83A 0.9300 . ?
C84 C86 1.401(11) . ?
C84 H84A 0.9300 . ?
C85 H85A 0.9300 . ?
C86 H86A 0.9300 . ?
C87 H87A 0.9300 . ?
C88 C94 1.401(14) . ?
C88 H88A 0.9300 . ?
C91 H91A 0.9300 . ?
C92 N7 1.339(14) . ?
C92 H92A 0.9300 . ?
N7 C98 1.383(16) . ?
C94 H94A 0.9300 . ?
C95 C98 1.402(14) . ?
C95 H95A 0.9300 . ?
C98 H98A 0.9300 . ?
O1W H1A 0.8826 . ?
O1W H1B 0.8423 . ?
O2W H2A 0.8349 . ?
O2W H2B 0.8236 . ?
O3W H3A 0.9267 . ?
O3W H3B 0.9601 . ?
O4W H4A 0.8405 . ?
O4W H4B 0.8471 . ?
O5W H5A 0.8219 . ?
O5W H5B 0.8252 . ?
O6W H6E 0.8465 . ?
O6W H6F 0.8460 . ?
O7W H7E 0.8114 . ?
O7W H7F 0.8178 . ?
O8W H8E 0.8628 . ?
O8W H8F 0.8405 . ?
O9W H9E 0.8470 . ?
O9W H9F 0.8465 . ?
O10W H10E 0.8490 . ?
O10W H10F 0.8417 . ?
